data_4077271
loop_
_publ_author_name
'Xu, Guolin'
'Ren, Tong'

_publ_section_title
;
 Ru-\s-butadiynyl Complexes of the Tetraanilinopyridinatodiruthenium
 Core:&#x00A0; Formation of a Bis-adduct
;
_journal_issue 11
_journal_name_full Organometallics
_journal_page_first 2400
_journal_paper_doi 10.1021/om001064l
_journal_volume 20
_journal_year 2001
_chemical_formula_sum 'C58 H54 N8 Ru2 Si2'
_chemical_formula_weight 1121.41
_chemical_name_common Ru2(ap)4(C4TMS)
_chemical_name_systematic
; 
 ? 
;
_space_group_IT_number 13
_symmetry_cell_setting monoclinic
_symmetry_space_group_name_Hall '-P 2yc'
_symmetry_space_group_name_H-M 'P 1 2/c 1'
_atom_sites_solution_hydrogens geom
_atom_sites_solution_primary direct
_atom_sites_solution_secondary difmap
_audit_creation_method SHELXL-97
_cell_angle_alpha 90.00
_cell_angle_beta 90.717(2)
_cell_angle_gamma 90.00
_cell_formula_units_Z 4
_cell_length_a 19.811(2)
_cell_length_b 11.8642(12)
_cell_length_c 23.391(2)
_cell_measurement_reflns_used 3899
_cell_measurement_temperature 293(2)
_cell_measurement_theta_max 26.83
_cell_measurement_theta_min 2.18
_cell_volume 5497.4(9)
_computing_cell_refinement 'Bruker SMART'
_computing_data_collection 'Bruker SMART'
_computing_data_reduction 'Bruker SAINT'
_computing_molecular_graphics 'Bruker SHELXTL'
_computing_publication_material 'Bruker SHELXTL'
_computing_structure_refinement 'SHELXL-97 (Sheldrick, 1997)'
_computing_structure_solution 'SHELXS-97 (Sheldrick, 1990)'
_diffrn_ambient_temperature 293(2)
_diffrn_measured_fraction_theta_full 0.999
_diffrn_measured_fraction_theta_max 0.999
_diffrn_measurement_device_type 'CCD area detector'
_diffrn_measurement_method 'phi and omega scans'
_diffrn_radiation_monochromator graphite
_diffrn_radiation_source 'fine-focus sealed tube'
_diffrn_radiation_type MoK\a
_diffrn_radiation_wavelength 0.71073
_diffrn_reflns_av_R_equivalents 0.0789
_diffrn_reflns_av_sigmaI/netI 0.1006
_diffrn_reflns_limit_h_max 21
_diffrn_reflns_limit_h_min -21
_diffrn_reflns_limit_k_max 12
_diffrn_reflns_limit_k_min -12
_diffrn_reflns_limit_l_max 25
_diffrn_reflns_limit_l_min -19
_diffrn_reflns_number 22917
_diffrn_reflns_theta_full 22.50
_diffrn_reflns_theta_max 22.50
_diffrn_reflns_theta_min 1.03
_exptl_absorpt_coefficient_mu 0.637
_exptl_absorpt_correction_T_max 1.000
_exptl_absorpt_correction_T_min 0.742
_exptl_absorpt_correction_type empirical
_exptl_absorpt_process_details
; 
  SADABS, Absorption corrections using Bruker CCD based on the method of
  Bob Blessing.  Acta Cryst. 1995, A51, 33 
;
_exptl_crystal_colour black
_exptl_crystal_density_diffrn 1.355
_exptl_crystal_density_method 'not measured'
_exptl_crystal_description 'irregular block'
_exptl_crystal_F_000 2296
_exptl_crystal_size_max 0.10
_exptl_crystal_size_mid 0.08
_exptl_crystal_size_min 0.06
_refine_diff_density_max 1.072
_refine_diff_density_min -1.278
_refine_diff_density_rms 0.125
_refine_ls_extinction_method none
_refine_ls_goodness_of_fit_ref 0.988
_refine_ls_hydrogen_treatment mixed
_refine_ls_matrix_type full
_refine_ls_number_parameters 659
_refine_ls_number_reflns 7194
_refine_ls_number_restraints 15
_refine_ls_restrained_S_all 0.987
_refine_ls_R_factor_all 0.1095
_refine_ls_R_factor_gt 0.0650
_refine_ls_shift/su_max 0.001
_refine_ls_shift/su_mean 0.000
_refine_ls_structure_factor_coef Fsqd
_refine_ls_weighting_details 'calc w=1/[\s^2^(Fo^2^)+(0.1000P)^2^+0.0000P] where P=(Fo^2^+2Fc^2^)/3'
_refine_ls_weighting_scheme calc
_refine_ls_wR_factor_gt 0.1582
_refine_ls_wR_factor_ref 0.1811
_reflns_number_gt 4222
_reflns_number_total 7194
_reflns_threshold_expression >2sigma(I)
_cod_data_source_file om001064l.cif
_cod_data_source_block xg08s
_cod_original_cell_volume 5497.4(10)
_cod_original_sg_symbol_H-M P2/c
_cod_database_code 4077271

loop_
_symmetry_equiv_pos_as_xyz
'x, y, z'
'-x, y, -z+1/2'
'-x, -y, -z'
'x, -y, z-1/2'

loop_
_atom_site_label
_atom_site_type_symbol
_atom_site_fract_x
_atom_site_fract_y
_atom_site_fract_z
_atom_site_U_iso_or_equiv
_atom_site_adp_type
_atom_site_occupancy
_atom_site_symmetry_multiplicity
_atom_site_calc_flag
_atom_site_refinement_flags
_atom_site_disorder_assembly
_atom_site_disorder_group
Ru1 Ru 0.19178(4) 0.92398(7) 0.18946(3) 0.0388(3) Uani 1 1 d . . .
Ru2 Ru 0.25711(4) 1.00771(7) 0.11078(3) 0.0355(3) Uani 1 1 d . . .
Si1 Si -0.01123(18) 0.5350(3) 0.37609(13) 0.0632(10) Uani 1 1 d . . .
Si2 Si 0.3798(3) 1.4579(4) -0.0899(3) 0.143(2) Uani 1 1 d D . .
N1 N 0.1089(4) 0.9432(7) 0.1374(3) 0.041(2) Uani 1 1 d . . .
N2 N 0.1697(4) 1.0666(6) 0.0797(3) 0.040(2) Uani 1 1 d . . .
N3 N 0.1629(3) 1.0666(7) 0.2248(3) 0.0358(19) Uani 1 1 d . . .
N4 N 0.2543(4) 1.1410(6) 0.1752(3) 0.0355(19) Uani 1 1 d . . .
N5 N 0.2794(4) 0.9166(6) 0.2353(3) 0.045(2) Uani 1 1 d . . .
N6 N 0.3394(4) 0.9527(7) 0.1524(3) 0.043(2) Uani 1 1 d . . .
N7 N 0.2309(4) 0.7793(6) 0.1479(3) 0.042(2) Uani 1 1 d . . .
N8 N 0.2506(4) 0.8738(6) 0.0628(3) 0.0354(19) Uani 1 1 d . . .
C1 C 0.1450(5) 0.8181(9) 0.2380(4) 0.043(3) Uani 1 1 d . . .
C2 C 0.1157(5) 0.7534(9) 0.2695(4) 0.048(3) Uani 1 1 d . . .
C3 C 0.0798(6) 0.6798(9) 0.3043(4) 0.051(3) Uani 1 1 d . . .
C4 C 0.0485(6) 0.6183(10) 0.3354(5) 0.064(3) Uani 1 1 d . . .
C5 C -0.0493(9) 0.6271(13) 0.4301(6) 0.143(8) Uani 1 1 d . . .
H5A H -0.0725 0.6882 0.4115 0.214 Uiso 1 1 calc R . .
H5B H -0.0145 0.6568 0.4548 0.214 Uiso 1 1 calc R . .
H5C H -0.0807 0.5845 0.4524 0.214 Uiso 1 1 calc R . .
C6 C 0.0341(8) 0.4144(12) 0.4089(6) 0.117(6) Uani 1 1 d . . .
H6A H 0.0530 0.3683 0.3794 0.176 Uiso 1 1 calc R . .
H6B H 0.0032 0.3704 0.4309 0.176 Uiso 1 1 calc R . .
H6C H 0.0697 0.4419 0.4334 0.176 Uiso 1 1 calc R . .
C7 C -0.0767(8) 0.4814(14) 0.3267(6) 0.140(7) Uani 1 1 d . . .
H7A H -0.1006 0.5436 0.3098 0.209 Uiso 1 1 calc R . .
H7B H -0.1078 0.4351 0.3474 0.209 Uiso 1 1 calc R . .
H7C H -0.0560 0.4375 0.2973 0.209 Uiso 1 1 calc R . .
C8 C 0.3035(4) 1.1126(8) 0.0601(4) 0.034(2) Uani 1 1 d . . .
C9 C 0.3284(5) 1.1785(9) 0.0258(4) 0.052(3) Uani 1 1 d . A .
C10 C 0.3499(6) 1.2629(11) -0.0107(5) 0.070(4) Uani 1 1 d . . .
C11 C 0.3650(7) 1.3396(13) -0.0433(6) 0.103(5) Uani 1 1 d . A .
C15 C 0.1078(5) 1.0243(8) 0.0953(4) 0.043(3) Uani 1 1 d . . .
C16 C 0.0449(5) 1.0570(9) 0.0679(4) 0.048(3) Uani 1 1 d . . .
H16A H 0.0443 1.1131 0.0401 0.058 Uiso 1 1 calc R . .
C17 C -0.0123(5) 1.0058(11) 0.0829(5) 0.065(3) Uani 1 1 d . . .
H17A H -0.0527 1.0282 0.0657 0.078 Uiso 1 1 calc R . .
C18 C -0.0135(5) 0.9218(10) 0.1227(5) 0.061(3) Uani 1 1 d . . .
H18A H -0.0532 0.8850 0.1324 0.073 Uiso 1 1 calc R . .
C19 C 0.0480(6) 0.8947(9) 0.1480(4) 0.054(3) Uani 1 1 d . . .
H19A H 0.0477 0.8372 0.1750 0.065 Uiso 1 1 calc R . .
C20 C 0.1665(5) 1.1584(10) 0.0401(4) 0.047(3) Uani 1 1 d . . .
C21 C 0.1575(5) 1.2665(10) 0.0603(5) 0.057(3) Uani 1 1 d . . .
H21A H 0.1508 1.2785 0.0991 0.068 Uiso 1 1 calc R . .
C22 C 0.1586(6) 1.3589(10) 0.0223(6) 0.072(4) Uani 1 1 d . . .
H22A H 0.1570 1.4323 0.0362 0.086 Uiso 1 1 calc R . .
C23 C 0.1619(6) 1.3392(13) -0.0341(6) 0.078(4) Uani 1 1 d . . .
H23A H 0.1589 1.3994 -0.0595 0.094 Uiso 1 1 calc R . .
C24 C 0.1696(6) 1.2337(13) -0.0546(5) 0.072(4) Uani 1 1 d . . .
H24A H 0.1738 1.2225 -0.0938 0.087 Uiso 1 1 calc R . .
C25 C 0.1713(5) 1.1416(10) -0.0179(5) 0.056(3) Uani 1 1 d . . .
H25A H 0.1757 1.0690 -0.0324 0.067 Uiso 1 1 calc R . .
C26 C 0.2031(5) 1.1565(7) 0.2126(4) 0.034(2) Uani 1 1 d . . .
C27 C 0.1907(5) 1.2642(9) 0.2384(4) 0.054(3) Uani 1 1 d . . .
H27A H 0.2200 1.3242 0.2325 0.065 Uiso 1 1 calc R . .
C28 C 0.1340(6) 1.2772(12) 0.2722(5) 0.069(4) Uani 1 1 d . . .
H28A H 0.1247 1.3469 0.2886 0.083 Uiso 1 1 calc R . .
C29 C 0.0920(6) 1.1885(11) 0.2815(4) 0.060(3) Uani 1 1 d . . .
H29A H 0.0537 1.1978 0.3036 0.072 Uiso 1 1 calc R . .
C30 C 0.1062(5) 1.0855(9) 0.2584(4) 0.054(3) Uani 1 1 d . . .
H30A H 0.0771 1.0257 0.2653 0.065 Uiso 1 1 calc R . .
C31 C 0.3115(5) 1.2157(8) 0.1838(4) 0.042(3) Uani 1 1 d . . .
C32 C 0.3497(5) 1.2009(9) 0.2342(4) 0.059(3) Uani 1 1 d . . .
H32A H 0.3384 1.1466 0.2611 0.070 Uiso 1 1 calc R . .
C33 C 0.4062(6) 1.2726(12) 0.2420(6) 0.086(4) Uani 1 1 d . . .
H33A H 0.4329 1.2640 0.2746 0.103 Uiso 1 1 calc R . .
C34 C 0.4229(6) 1.3536(10) 0.2034(6) 0.073(4) Uani 1 1 d . . .
H34A H 0.4603 1.3996 0.2098 0.088 Uiso 1 1 calc R . .
C35 C 0.3840(6) 1.3662(10) 0.1555(6) 0.073(4) Uani 1 1 d . . .
H35A H 0.3949 1.4216 0.1291 0.087 Uiso 1 1 calc R . .
C36 C 0.3276(5) 1.2971(9) 0.1453(5) 0.057(3) Uani 1 1 d . . .
H36A H 0.3015 1.3068 0.1124 0.069 Uiso 1 1 calc R . .
C37 C 0.3390(5) 0.9243(8) 0.2096(4) 0.043(2) Uani 1 1 d . . .
C38 C 0.4012(5) 0.9022(9) 0.2408(4) 0.055(3) Uani 1 1 d . . .
H38A H 0.4424 0.9046 0.2222 0.066 Uiso 1 1 calc R . .
C39 C 0.3987(5) 0.8782(9) 0.2966(4) 0.057(3) Uani 1 1 d . . .
H39A H 0.4387 0.8647 0.3168 0.068 Uiso 1 1 calc R . .
C40 C 0.3383(6) 0.8732(10) 0.3248(4) 0.070(4) Uani 1 1 d . . .
H40A H 0.3359 0.8560 0.3635 0.084 Uiso 1 1 calc R . .
C41 C 0.2811(5) 0.8955(8) 0.2920(4) 0.050(3) Uani 1 1 d . . .
H41A H 0.2401 0.8961 0.3108 0.060 Uiso 1 1 calc R . .
C42 C 0.4032(5) 0.9475(9) 0.1234(4) 0.044(3) Uani 1 1 d . . .
C43 C 0.4240(5) 0.8498(11) 0.0986(4) 0.060(3) Uani 1 1 d . . .
H43A H 0.3981 0.7848 0.1017 0.072 Uiso 1 1 calc R . .
C44 C 0.4849(6) 0.8474(13) 0.0682(5) 0.076(4) Uani 1 1 d . . .
H44A H 0.4989 0.7808 0.0511 0.091 Uiso 1 1 calc R . .
C45 C 0.5227(6) 0.9396(13) 0.0638(5) 0.074(4) Uani 1 1 d . . .
H45A H 0.5627 0.9380 0.0435 0.089 Uiso 1 1 calc R . .
C46 C 0.5016(6) 1.0367(12) 0.0896(6) 0.075(4) Uani 1 1 d . . .
H46A H 0.5280 1.1013 0.0866 0.090 Uiso 1 1 calc R . .
C47 C 0.4439(5) 1.0415(9) 0.1192(5) 0.056(3) Uani 1 1 d . . .
H47A H 0.4313 1.1084 0.1369 0.067 Uiso 1 1 calc R . .
C48 C 0.2462(5) 0.7739(7) 0.0913(4) 0.038(2) Uani 1 1 d . . .
C49 C 0.2627(5) 0.6678(10) 0.0652(4) 0.057(3) Uani 1 1 d . . .
H49A H 0.2690 0.6647 0.0259 0.069 Uiso 1 1 calc R . .
C50 C 0.2691(6) 0.5738(10) 0.0960(5) 0.070(3) Uani 1 1 d . . .
H50A H 0.2795 0.5055 0.0788 0.084 Uiso 1 1 calc R . .
C51 C 0.2594(6) 0.5813(10) 0.1559(5) 0.075(4) Uani 1 1 d . . .
H51A H 0.2663 0.5187 0.1792 0.090 Uiso 1 1 calc R . .
C52 C 0.2396(6) 0.6822(10) 0.1788(5) 0.067(3) Uani 1 1 d . . .
H52A H 0.2315 0.6849 0.2178 0.081 Uiso 1 1 calc R . .
C53 C 0.2487(5) 0.8688(8) 0.0005(4) 0.041(3) Uani 1 1 d . . .
C54 C 0.1896(5) 0.8318(9) -0.0264(4) 0.054(3) Uani 1 1 d . . .
H54A H 0.1526 0.8097 -0.0050 0.065 Uiso 1 1 calc R . .
C55 C 0.1869(6) 0.8285(10) -0.0844(4) 0.069(4) Uani 1 1 d . . .
H55A H 0.1473 0.8053 -0.1027 0.083 Uiso 1 1 calc R . .
C56 C 0.2410(7) 0.8583(11) -0.1161(5) 0.073(4) Uani 1 1 d . . .
H56A H 0.2382 0.8555 -0.1558 0.088 Uiso 1 1 calc R . .
C57 C 0.3000(7) 0.8928(10) -0.0896(5) 0.074(4) Uani 1 1 d . . .
H57A H 0.3372 0.9115 -0.1116 0.089 Uiso 1 1 calc R . .
C58 C 0.3045(5) 0.9000(8) -0.0300(4) 0.050(3) Uani 1 1 d . . .
H58A H 0.3437 0.9250 -0.0118 0.060 Uiso 1 1 calc R . .
C12 C 0.304(2) 1.544(5) -0.106(3) 0.19(4) Uani 0.39(6) 1 d PD A 1
H12A H 0.2989 1.5999 -0.0766 0.282 Uiso 0.39(6) 1 calc PR A 1
H12B H 0.2652 1.4966 -0.1075 0.282 Uiso 0.39(6) 1 calc PR A 1
H12C H 0.3098 1.5810 -0.1422 0.282 Uiso 0.39(6) 1 calc PR A 1
C13 C 0.431(4) 1.568(6) -0.054(4) 0.34(9) Uani 0.39(6) 1 d PD A 1
H13A H 0.4613 1.5326 -0.0267 0.508 Uiso 0.39(6) 1 calc PR A 1
H13B H 0.4017 1.6185 -0.0339 0.508 Uiso 0.39(6) 1 calc PR A 1
H13C H 0.4564 1.6083 -0.0815 0.508 Uiso 0.39(6) 1 calc PR A 1
C14 C 0.444(3) 1.406(9) -0.140(3) 0.12(3) Uani 0.39(6) 1 d PD A 1
H14A H 0.4870 1.4019 -0.1208 0.185 Uiso 0.39(6) 1 calc PR A 1
H14B H 0.4467 1.4558 -0.1720 0.185 Uiso 0.39(6) 1 calc PR A 1
H14C H 0.4315 1.3317 -0.1531 0.185 Uiso 0.39(6) 1 calc PR A 1
C12B C 0.311(3) 1.462(7) -0.144(3) 0.33(6) Uani 0.61(6) 1 d PD A 2
H12D H 0.2979 1.3869 -0.1538 0.498 Uiso 0.61(6) 1 calc PR A 2
H12E H 0.3261 1.5012 -0.1772 0.498 Uiso 0.61(6) 1 calc PR A 2
H12F H 0.2728 1.5013 -0.1282 0.498 Uiso 0.61(6) 1 calc PR A 2
C13B C 0.404(3) 1.583(3) -0.0472(19) 0.29(5) Uani 0.61(6) 1 d PD A 2
H13D H 0.4403 1.5629 -0.0213 0.430 Uiso 0.61(6) 1 calc PR A 2
H13E H 0.3662 1.6086 -0.0259 0.430 Uiso 0.61(6) 1 calc PR A 2
H13F H 0.4192 1.6415 -0.0723 0.430 Uiso 0.61(6) 1 calc PR A 2
C14B C 0.448(4) 1.435(7) -0.141(3) 0.26(5) Uani 0.61(6) 1 d PD A 2
H14D H 0.4909 1.4320 -0.1212 0.395 Uiso 0.61(6) 1 calc PR A 2
H14E H 0.4490 1.4961 -0.1683 0.395 Uiso 0.61(6) 1 calc PR A 2
H14F H 0.4410 1.3654 -0.1613 0.395 Uiso 0.61(6) 1 calc PR A 2

loop_
_atom_site_aniso_label
_atom_site_aniso_U_11
_atom_site_aniso_U_22
_atom_site_aniso_U_33
_atom_site_aniso_U_23
_atom_site_aniso_U_13
_atom_site_aniso_U_12
Ru1 0.0379(5) 0.0449(5) 0.0336(5) 0.0062(4) 0.0076(3) -0.0012(4)
Ru2 0.0349(5) 0.0400(5) 0.0316(4) 0.0029(4) 0.0048(3) 0.0003(4)
Si1 0.077(2) 0.065(2) 0.0480(19) 0.0137(16) 0.0078(17) -0.0257(18)
Si2 0.162(5) 0.104(4) 0.163(5) 0.078(4) 0.064(4) 0.006(4)
N1 0.037(5) 0.043(5) 0.044(5) -0.011(4) 0.012(4) -0.016(4)
N2 0.057(6) 0.045(5) 0.019(4) 0.000(4) 0.005(4) -0.008(4)
N3 0.029(4) 0.053(5) 0.026(4) 0.016(4) 0.007(3) 0.001(4)
N4 0.035(5) 0.043(5) 0.029(4) -0.005(4) -0.004(4) -0.004(4)
N5 0.056(6) 0.043(5) 0.035(5) 0.004(4) 0.009(4) 0.001(4)
N6 0.038(5) 0.053(6) 0.037(5) -0.005(4) 0.008(4) -0.005(4)
N7 0.047(5) 0.042(5) 0.039(5) 0.029(4) 0.004(4) -0.004(4)
N8 0.034(5) 0.026(4) 0.047(5) 0.000(4) 0.002(4) 0.002(4)
C1 0.038(6) 0.055(7) 0.034(6) -0.014(5) 0.013(5) 0.004(5)
C2 0.051(7) 0.049(7) 0.043(7) 0.007(6) 0.007(5) -0.009(6)
C3 0.063(7) 0.051(7) 0.039(6) 0.001(6) 0.004(6) 0.004(6)
C4 0.088(9) 0.062(8) 0.042(7) 0.007(6) 0.003(6) -0.015(7)
C5 0.21(2) 0.104(13) 0.118(13) -0.005(10) 0.113(13) -0.042(12)
C6 0.119(13) 0.110(13) 0.123(13) 0.046(10) 0.030(10) -0.016(10)
C7 0.122(14) 0.208(19) 0.088(12) 0.018(11) -0.022(10) -0.094(13)
C8 0.033(6) 0.042(6) 0.028(6) 0.000(4) 0.018(4) 0.008(4)
C9 0.052(7) 0.062(8) 0.041(7) 0.004(6) 0.008(5) 0.005(6)
C10 0.065(8) 0.073(9) 0.072(9) 0.022(7) 0.031(7) 0.013(7)
C11 0.094(11) 0.104(12) 0.111(12) 0.055(10) 0.034(9) 0.008(9)
C15 0.051(7) 0.037(6) 0.042(6) 0.002(5) 0.002(5) 0.003(5)
C16 0.038(6) 0.062(7) 0.043(6) 0.012(5) -0.009(5) 0.001(6)
C17 0.029(6) 0.098(10) 0.067(8) 0.004(7) -0.006(5) -0.001(7)
C18 0.046(7) 0.076(9) 0.060(8) 0.017(7) 0.002(6) -0.017(6)
C19 0.062(8) 0.054(7) 0.046(7) 0.009(5) -0.003(6) -0.011(6)
C20 0.035(6) 0.068(8) 0.038(6) 0.000(6) -0.004(5) -0.002(6)
C21 0.053(7) 0.063(8) 0.055(7) -0.003(6) 0.011(5) 0.006(6)
C22 0.076(9) 0.048(8) 0.091(11) 0.014(7) -0.011(7) 0.010(7)
C23 0.058(8) 0.095(12) 0.081(11) 0.034(9) -0.017(7) 0.007(8)
C24 0.071(9) 0.101(11) 0.045(8) 0.020(8) -0.004(6) 0.005(8)
C25 0.049(7) 0.061(8) 0.059(8) 0.018(6) -0.004(5) -0.006(6)
C26 0.057(7) 0.017(5) 0.027(5) -0.001(4) -0.006(5) 0.007(5)
C27 0.058(7) 0.063(8) 0.041(7) 0.005(6) -0.002(5) -0.006(6)
C28 0.068(9) 0.094(11) 0.046(7) 0.000(7) 0.014(6) 0.019(8)
C29 0.049(7) 0.092(10) 0.040(7) -0.019(7) 0.013(5) 0.007(7)
C30 0.045(7) 0.059(8) 0.058(7) -0.010(6) -0.004(5) -0.002(6)
C31 0.050(7) 0.038(6) 0.039(6) -0.009(5) 0.005(5) 0.000(5)
C32 0.053(7) 0.070(8) 0.052(7) -0.001(6) -0.014(6) -0.018(6)
C33 0.065(9) 0.093(11) 0.099(11) -0.012(9) -0.017(8) -0.009(8)
C34 0.064(9) 0.061(8) 0.095(10) 0.014(8) -0.014(7) -0.022(7)
C35 0.064(9) 0.051(8) 0.104(11) 0.017(7) 0.010(8) -0.004(7)
C36 0.052(7) 0.058(7) 0.062(8) 0.006(6) -0.003(6) -0.001(6)
C37 0.047(7) 0.054(7) 0.029(6) 0.009(5) 0.002(5) 0.005(6)
C38 0.032(6) 0.094(9) 0.040(7) 0.011(6) 0.003(5) 0.013(6)
C39 0.044(7) 0.087(9) 0.039(7) 0.010(6) -0.005(5) 0.006(6)
C40 0.076(9) 0.100(10) 0.033(7) 0.001(6) -0.025(6) -0.002(7)
C41 0.061(7) 0.059(7) 0.029(6) 0.009(5) 0.006(5) 0.002(6)
C42 0.053(7) 0.056(7) 0.023(5) 0.003(5) -0.001(5) 0.011(6)
C43 0.048(7) 0.081(9) 0.050(7) 0.000(6) 0.002(5) 0.019(6)
C44 0.056(8) 0.123(13) 0.050(8) -0.020(8) 0.006(6) 0.030(9)
C45 0.047(8) 0.102(11) 0.072(9) 0.024(8) 0.008(6) 0.008(9)
C46 0.035(7) 0.086(10) 0.104(11) 0.031(8) 0.007(7) 0.000(7)
C47 0.034(6) 0.058(8) 0.076(8) 0.016(6) 0.012(6) -0.003(6)
C48 0.050(6) 0.025(6) 0.039(6) -0.007(5) -0.007(5) 0.004(5)
C49 0.061(8) 0.067(8) 0.043(7) 0.004(6) 0.015(5) 0.005(6)
C50 0.092(10) 0.048(8) 0.071(9) 0.003(7) 0.016(7) 0.016(7)
C51 0.104(10) 0.058(8) 0.064(9) 0.016(7) 0.017(7) 0.032(8)
C52 0.076(9) 0.072(9) 0.055(8) 0.002(7) 0.030(6) 0.016(7)
C53 0.065(7) 0.045(6) 0.014(5) -0.005(4) -0.005(5) 0.001(5)
C54 0.053(7) 0.064(8) 0.045(7) -0.012(6) -0.004(5) -0.008(6)
C55 0.080(9) 0.095(10) 0.032(7) -0.001(6) -0.018(6) -0.015(7)
C56 0.107(11) 0.090(10) 0.022(6) -0.001(6) 0.013(7) -0.009(9)
C57 0.083(10) 0.091(10) 0.048(8) 0.001(7) 0.013(7) -0.012(8)
C58 0.059(7) 0.061(7) 0.030(6) 0.010(5) 0.005(5) -0.010(6)
C12 0.23(7) 0.11(5) 0.22(7) 0.05(5) -0.04(6) 0.10(5)
C13 0.20(8) 0.20(9) 0.6(2) 0.15(11) -0.13(10) -0.19(7)
C14 0.16(6) 0.11(7) 0.10(5) 0.03(3) 0.08(4) -0.03(4)
C12B 0.24(6) 0.31(9) 0.45(11) 0.33(9) -0.07(6) -0.04(5)
C13B 0.61(13) 0.03(2) 0.23(6) -0.03(2) 0.19(7) 0.07(4)
C14B 0.45(11) 0.08(3) 0.27(7) 0.05(3) 0.26(7) 0.01(5)

loop_
_atom_type_symbol
_atom_type_description
_atom_type_scat_dispersion_real
_atom_type_scat_dispersion_imag
_atom_type_scat_source
C C 0.0033 0.0016 'International Tables Vol C Tables 4.2.6.8 and 6.1.1.4'
H H 0.0000 0.0000 'International Tables Vol C Tables 4.2.6.8 and 6.1.1.4'
N N 0.0061 0.0033 'International Tables Vol C Tables 4.2.6.8 and 6.1.1.4'
Si Si 0.0817 0.0704 'International Tables Vol C Tables 4.2.6.8 and 6.1.1.4'
Ru Ru -1.2594 0.8363 'International Tables Vol C Tables 4.2.6.8 and 6.1.1.4'

loop_
_geom_angle_atom_site_label_1
_geom_angle_atom_site_label_2
_geom_angle_atom_site_label_3
_geom_angle
C1 Ru1 N3 99.7(3)
C1 Ru1 N5 94.3(4)
N3 Ru1 N5 93.8(3)
C1 Ru1 N1 92.0(4)
N3 Ru1 N1 85.4(3)
N5 Ru1 N1 173.7(3)
C1 Ru1 N7 85.7(3)
N3 Ru1 N7 174.3(3)
N5 Ru1 N7 83.8(3)
N1 Ru1 N7 96.5(3)
C1 Ru1 Ru2 162.9(3)
N3 Ru1 Ru2 97.2(2)
N5 Ru1 Ru2 87.6(2)
N1 Ru1 Ru2 86.3(2)
N7 Ru1 Ru2 77.66(19)
N8 Ru2 C8 101.4(3)
N8 Ru2 N2 91.4(3)
C8 Ru2 N2 88.2(3)
N8 Ru2 N6 93.6(3)
C8 Ru2 N6 96.7(3)
N2 Ru2 N6 172.2(3)
N8 Ru2 N4 170.1(3)
C8 Ru2 N4 88.5(3)
N2 Ru2 N4 88.2(3)
N6 Ru2 N4 85.9(3)
N8 Ru2 Ru1 94.0(2)
C8 Ru2 Ru1 164.0(3)
N2 Ru2 Ru1 87.2(2)
N6 Ru2 Ru1 86.4(2)
N4 Ru2 Ru1 76.1(2)
C4 Si1 C5 108.2(6)
C4 Si1 C7 108.5(6)
C5 Si1 C7 110.2(8)
C4 Si1 C6 108.7(6)
C5 Si1 C6 112.1(7)
C7 Si1 C6 109.1(8)
C11 Si2 C12 115(2)
C11 Si2 C14B 114(3)
C12 Si2 C14B 123(4)
C11 Si2 C14 104(3)
C12 Si2 C14 128(4)
C14B Si2 C14 11(6)
C11 Si2 C13B 110.0(18)
C12 Si2 C13B 83(3)
C14B Si2 C13B 106(3)
C14 Si2 C13B 116(3)
C11 Si2 C12B 108.1(15)
C12 Si2 C12B 42(3)
C14B Si2 C12B 96(4)
C14 Si2 C12B 95(4)
C13B Si2 C12B 122(3)
C11 Si2 C13 111(3)
C12 Si2 C13 98(3)
C14B Si2 C13 90(4)
C14 Si2 C13 99(4)
C13B Si2 C13 18(4)
C12B Si2 C13 134(4)
C19 N1 C15 114.8(8)
C19 N1 Ru1 123.5(7)
C15 N1 Ru1 120.6(6)
C15 N2 C20 114.5(8)
C15 N2 Ru2 123.2(6)
C20 N2 Ru2 122.3(6)
C26 N3 C30 117.9(9)
C26 N3 Ru1 114.3(6)
C30 N3 Ru1 127.8(7)
C26 N4 C31 114.6(7)
C26 N4 Ru2 124.6(6)
C31 N4 Ru2 120.7(6)
C37 N5 C41 116.3(8)
C37 N5 Ru1 121.0(6)
C41 N5 Ru1 122.5(7)
C37 N6 C42 117.4(8)
C37 N6 Ru2 122.6(6)
C42 N6 Ru2 119.9(6)
C48 N7 C52 116.4(9)
C48 N7 Ru1 124.7(6)
C52 N7 Ru1 118.9(7)
C48 N8 C53 116.8(7)
C48 N8 Ru2 115.6(6)
C53 N8 Ru2 127.6(6)
C2 C1 Ru1 178.5(9)
C1 C2 C3 177.7(11)
C4 C3 C2 178.3(12)
C3 C4 Si1 170.3(11)
C9 C8 Ru2 175.3(8)
C8 C9 C10 172.4(11)
C11 C10 C9 176.2(13)
C10 C11 Si2 174.7(13)
N2 C15 N1 115.9(8)
N2 C15 C16 123.4(9)
N1 C15 C16 120.6(9)
C17 C16 C15 119.3(10)
C16 C17 C18 122.2(10)
C17 C18 C19 116.0(10)
N1 C19 C18 126.9(10)
C25 C20 C21 119.0(10)
C25 C20 N2 121.7(10)
C21 C20 N2 119.3(9)
C20 C21 C22 120.2(11)
C23 C22 C21 119.0(12)
C22 C23 C24 121.2(12)
C23 C24 C25 120.7(12)
C20 C25 C24 119.6(12)
N4 C26 N3 118.1(8)
N4 C26 C27 121.6(9)
N3 C26 C27 120.3(9)
C28 C27 C26 118.8(11)
C29 C28 C27 120.3(12)
C28 C29 C30 119.9(11)
C29 C30 N3 122.5(10)
C36 C31 C32 121.1(10)
C36 C31 N4 122.0(9)
C32 C31 N4 116.9(9)
C31 C32 C33 116.7(11)
C34 C33 C32 122.5(12)
C35 C34 C33 118.8(12)
C34 C35 C36 121.2(11)
C31 C36 C35 119.6(10)
N5 C37 N6 117.9(8)
N5 C37 C38 120.8(9)
N6 C37 C38 121.2(9)
C39 C38 C37 119.3(9)
C38 C39 C40 121.3(10)
C39 C40 C41 115.9(10)
N5 C41 C40 126.2(10)
C43 C42 C47 118.5(10)
C43 C42 N6 120.6(10)
C47 C42 N6 120.9(9)
C42 C43 C44 119.9(13)
C45 C44 C43 120.6(13)
C44 C45 C46 119.0(12)
C47 C46 C45 121.9(13)
C46 C47 C42 120.2(12)
N8 C48 N7 116.7(8)
N8 C48 C49 122.6(9)
N7 C48 C49 120.5(9)
C50 C49 C48 121.6(10)
C49 C50 C51 117.9(11)
C52 C51 C50 118.9(11)
N7 C52 C51 124.3(11)
C58 C53 C54 121.7(9)
C58 C53 N8 119.9(8)
C54 C53 N8 118.4(9)
C55 C54 C53 118.9(10)
C54 C55 C56 121.1(11)
C55 C56 C57 120.2(11)
C56 C57 C58 120.6(11)
C53 C58 C57 117.5(10)

loop_
_geom_bond_atom_site_label_1
_geom_bond_atom_site_label_2
_geom_bond_distance
Ru1 C1 1.938(11)
Ru1 N3 1.971(8)
Ru1 N5 2.031(8)
Ru1 N1 2.045(8)
Ru1 N7 2.124(8)
Ru1 Ru2 2.4717(11)
Ru2 N8 1.948(7)
Ru2 C8 1.956(9)
Ru2 N2 1.995(8)
Ru2 N6 1.998(8)
Ru2 N4 2.186(7)
Si1 C4 1.819(12)
Si1 C5 1.840(14)
Si1 C7 1.840(13)
Si1 C6 1.851(14)
Si2 C11 1.803(14)
Si2 C12 1.847(14)
Si2 C14B 1.847(14)
Si2 C14 1.847(14)
Si2 C13B 1.848(14)
Si2 C12B 1.848(14)
Si2 C13 1.848(14)
N1 C19 1.362(12)
N1 C15 1.377(11)
N2 C15 1.378(12)
N2 C20 1.432(12)
N3 C26 1.363(11)
N3 C30 1.397(12)
N4 C26 1.360(11)
N4 C31 1.452(11)
N5 C37 1.334(12)
N5 C41 1.349(11)
N6 C37 1.379(11)
N6 C42 1.443(12)
N7 C48 1.365(11)
N7 C52 1.369(13)
N8 C48 1.363(11)
N8 C53 1.458(10)
C1 C2 1.216(13)
C2 C3 1.394(15)
C3 C4 1.208(14)
C8 C9 1.228(13)
C9 C10 1.386(16)
C10 C11 1.227(15)
C15 C16 1.447(13)
C16 C17 1.338(13)
C17 C18 1.364(14)
C18 C19 1.385(14)
C20 C25 1.374(13)
C20 C21 1.379(14)
C21 C22 1.411(15)
C22 C23 1.343(16)
C23 C24 1.350(17)
C24 C25 1.391(15)
C26 C27 1.434(13)
C27 C28 1.391(14)
C28 C29 1.361(15)
C29 C30 1.367(14)
C31 C36 1.361(13)
C31 C32 1.402(13)
C32 C33 1.415(15)
C33 C34 1.362(16)
C34 C35 1.361(15)
C35 C36 1.403(14)
C37 C38 1.448(12)
C38 C39 1.338(12)
C39 C40 1.375(14)
C40 C41 1.385(13)
C42 C43 1.362(14)
C42 C47 1.381(13)
C43 C44 1.409(15)
C44 C45 1.329(16)
C45 C46 1.369(17)
C46 C47 1.346(15)
C48 C49 1.438(13)
C49 C50 1.333(14)
C50 C51 1.419(14)
C51 C52 1.371(15)
C53 C58 1.374(13)
C53 C54 1.394(13)
C54 C55 1.356(13)
C55 C56 1.358(15)
C56 C57 1.379(15)
C57 C58 1.398(13)

loop_
_geom_torsion_atom_site_label_1
_geom_torsion_atom_site_label_2
_geom_torsion_atom_site_label_3
_geom_torsion_atom_site_label_4
_geom_torsion
C1 Ru1 Ru2 N8 12.0(10)
N3 Ru1 Ru2 N8 -157.7(3)
N5 Ru1 Ru2 N8 108.8(3)
N1 Ru1 Ru2 N8 -72.8(3)
N7 Ru1 Ru2 N8 24.7(3)
C1 Ru1 Ru2 C8 176.8(13)
N3 Ru1 Ru2 C8 7.2(10)
N5 Ru1 Ru2 C8 -86.4(10)
N1 Ru1 Ru2 C8 92.0(10)
N7 Ru1 Ru2 C8 -170.5(10)
C1 Ru1 Ru2 N2 103.2(10)
N3 Ru1 Ru2 N2 -66.4(3)
N5 Ru1 Ru2 N2 -160.0(3)
N1 Ru1 Ru2 N2 18.4(3)
N7 Ru1 Ru2 N2 115.9(3)
C1 Ru1 Ru2 N6 -81.3(10)
N3 Ru1 Ru2 N6 109.0(3)
N5 Ru1 Ru2 N6 15.5(3)
N1 Ru1 Ru2 N6 -166.1(3)
N7 Ru1 Ru2 N6 -68.7(3)
C1 Ru1 Ru2 N4 -168.0(10)
N3 Ru1 Ru2 N4 22.4(3)
N5 Ru1 Ru2 N4 -71.2(3)
N1 Ru1 Ru2 N4 107.3(3)
N7 Ru1 Ru2 N4 -155.3(3)
C1 Ru1 N1 C19 4.8(8)
N3 Ru1 N1 C19 -94.8(8)
N5 Ru1 N1 C19 -178(2)
N7 Ru1 N1 C19 90.6(8)
Ru2 Ru1 N1 C19 167.7(7)
C1 Ru1 N1 C15 171.9(7)
N3 Ru1 N1 C15 72.3(7)
N5 Ru1 N1 C15 -10(3)
N7 Ru1 N1 C15 -102.3(7)
Ru2 Ru1 N1 C15 -25.1(7)
N8 Ru2 N2 C15 75.3(7)
C8 Ru2 N2 C15 176.7(7)
N6 Ru2 N2 C15 -54(3)
N4 Ru2 N2 C15 -94.7(7)
Ru1 Ru2 N2 C15 -18.6(7)
N8 Ru2 N2 C20 -105.9(7)
C8 Ru2 N2 C20 -4.5(7)
N6 Ru2 N2 C20 125(2)
N4 Ru2 N2 C20 84.0(7)
Ru1 Ru2 N2 C20 160.2(7)
C1 Ru1 N3 C26 160.3(6)
N5 Ru1 N3 C26 65.2(6)
N1 Ru1 N3 C26 -108.5(6)
N7 Ru1 N3 C26 1(3)
Ru2 Ru1 N3 C26 -22.8(6)
C1 Ru1 N3 C30 -22.0(8)
N5 Ru1 N3 C30 -117.0(7)
N1 Ru1 N3 C30 69.3(7)
N7 Ru1 N3 C30 178(47)
Ru2 Ru1 N3 C30 155.0(7)
N8 Ru2 N4 C26 -31(2)
C8 Ru2 N4 C26 145.5(7)
N2 Ru2 N4 C26 57.2(7)
N6 Ru2 N4 C26 -117.7(7)
Ru1 Ru2 N4 C26 -30.3(6)
N8 Ru2 N4 C31 144.4(15)
C8 Ru2 N4 C31 -39.5(7)
N2 Ru2 N4 C31 -127.7(7)
N6 Ru2 N4 C31 57.4(7)
Ru1 Ru2 N4 C31 144.7(7)
C1 Ru1 N5 C37 145.2(8)
N3 Ru1 N5 C37 -114.8(8)
N1 Ru1 N5 C37 -32(3)
N7 Ru1 N5 C37 60.1(8)
Ru2 Ru1 N5 C37 -17.7(8)
C1 Ru1 N5 C41 -29.8(8)
N3 Ru1 N5 C41 70.2(8)
N1 Ru1 N5 C41 153(2)
N7 Ru1 N5 C41 -115.0(8)
Ru2 Ru1 N5 C41 167.2(7)
N8 Ru2 N6 C37 -112.7(7)
C8 Ru2 N6 C37 145.4(7)
N2 Ru2 N6 C37 17(3)
N4 Ru2 N6 C37 57.3(7)
Ru1 Ru2 N6 C37 -18.9(7)
N8 Ru2 N6 C42 70.8(7)
C8 Ru2 N6 C42 -31.2(8)
N2 Ru2 N6 C42 -160(2)
N4 Ru2 N6 C42 -119.2(7)
Ru1 Ru2 N6 C42 164.6(7)
C1 Ru1 N7 C48 148.0(8)
N3 Ru1 N7 C48 -52(3)
N5 Ru1 N7 C48 -117.2(7)
N1 Ru1 N7 C48 56.5(7)
Ru2 Ru1 N7 C48 -28.3(7)
C1 Ru1 N7 C52 -29.4(8)
N3 Ru1 N7 C52 130(3)
N5 Ru1 N7 C52 65.4(8)
N1 Ru1 N7 C52 -121.0(8)
Ru2 Ru1 N7 C52 154.3(8)
C8 Ru2 N8 C48 154.4(6)
N2 Ru2 N8 C48 -117.1(7)
N6 Ru2 N8 C48 56.8(7)
N4 Ru2 N8 C48 -30(2)
Ru1 Ru2 N8 C48 -29.8(6)
C8 Ru2 N8 C53 -26.8(8)
N2 Ru2 N8 C53 61.7(7)
N6 Ru2 N8 C53 -124.4(7)
N4 Ru2 N8 C53 149.3(14)
Ru1 Ru2 N8 C53 149.0(7)
N3 Ru1 C1 C2 -28(35)
N5 Ru1 C1 C2 67(35)
N1 Ru1 C1 C2 -114(35)
N7 Ru1 C1 C2 150(35)
Ru2 Ru1 C1 C2 162(34)
Ru1 C1 C2 C3 112(40)
C1 C2 C3 C4 -101(50)
C2 C3 C4 Si1 87(43)
C5 Si1 C4 C3 -77(6)
C7 Si1 C4 C3 42(6)
C6 Si1 C4 C3 161(6)
N8 Ru2 C8 C9 69(10)
N2 Ru2 C8 C9 -22(10)
N6 Ru2 C8 C9 164(10)
N4 Ru2 C8 C9 -110(10)
Ru1 Ru2 C8 C9 -95(10)
Ru2 C8 C9 C10 63(16)
C8 C9 C10 C11 -32(29)
C9 C10 C11 Si2 17(38)
C12 Si2 C11 C10 -12(17)
C14B Si2 C11 C10 -162(17)
C14 Si2 C11 C10 -157(17)
C13B Si2 C11 C10 79(17)
C12B Si2 C11 C10 -57(17)
C13 Si2 C11 C10 98(17)
C20 N2 C15 N1 -174.1(8)
Ru2 N2 C15 N1 4.8(11)
C20 N2 C15 C16 8.9(13)
Ru2 N2 C15 C16 -172.2(7)
C19 N1 C15 N2 -173.7(8)
Ru1 N1 C15 N2 18.1(11)
C19 N1 C15 C16 3.4(13)
Ru1 N1 C15 C16 -164.8(7)
N2 C15 C16 C17 175.3(10)
N1 C15 C16 C17 -1.6(15)
C15 C16 C17 C18 -1.2(17)
C16 C17 C18 C19 1.8(18)
C15 N1 C19 C18 -2.9(15)
Ru1 N1 C19 C18 164.9(9)
C17 C18 C19 N1 0.3(17)
C15 N2 C20 C25 -94.6(11)
Ru2 N2 C20 C25 86.5(10)
C15 N2 C20 C21 84.7(11)
Ru2 N2 C20 C21 -94.2(10)
C25 C20 C21 C22 -4.9(15)
N2 C20 C21 C22 175.9(9)
C20 C21 C22 C23 6.3(17)
C21 C22 C23 C24 -5.3(18)
C22 C23 C24 C25 2.8(19)
C21 C20 C25 C24 2.3(15)
N2 C20 C25 C24 -178.4(10)
C23 C24 C25 C20 -1.3(17)
C31 N4 C26 N3 -152.3(8)
Ru2 N4 C26 N3 23.0(11)
C31 N4 C26 C27 28.4(12)
Ru2 N4 C26 C27 -156.3(6)
C30 N3 C26 N4 -173.3(8)
Ru1 N3 C26 N4 4.7(10)
C30 N3 C26 C27 5.9(12)
Ru1 N3 C26 C27 -176.1(6)
N4 C26 C27 C28 174.2(9)
N3 C26 C27 C28 -5.0(14)
C26 C27 C28 C29 1.3(16)
C27 C28 C29 C30 1.2(17)
C28 C29 C30 N3 -0.2(16)
C26 N3 C30 C29 -3.5(13)
Ru1 N3 C30 C29 178.8(7)
C26 N4 C31 C36 -112.3(10)
Ru2 N4 C31 C36 72.2(11)
C26 N4 C31 C32 67.3(11)
Ru2 N4 C31 C32 -108.2(9)
C36 C31 C32 C33 -1.4(16)
N4 C31 C32 C33 178.9(9)
C31 C32 C33 C34 1.0(19)
C32 C33 C34 C35 0(2)
C33 C34 C35 C36 0(2)
C32 C31 C36 C35 1.0(16)
N4 C31 C36 C35 -179.4(9)
C34 C35 C36 C31 -0.1(18)
C41 N5 C37 N6 -176.0(8)
Ru1 N5 C37 N6 8.6(12)
C41 N5 C37 C38 4.7(14)
Ru1 N5 C37 C38 -170.7(7)
C42 N6 C37 N5 -172.6(9)
Ru2 N6 C37 N5 10.8(12)
C42 N6 C37 C38 6.7(14)
Ru2 N6 C37 C38 -170.0(7)
N5 C37 C38 C39 -2.8(16)
N6 C37 C38 C39 178.0(10)
C37 C38 C39 C40 0.6(18)
C38 C39 C40 C41 -0.7(18)
C37 N5 C41 C40 -5.1(15)
Ru1 N5 C41 C40 170.2(9)
C39 C40 C41 N5 3.0(17)
C37 N6 C42 C43 88.2(11)
Ru2 N6 C42 C43 -95.1(10)
C37 N6 C42 C47 -93.0(11)
Ru2 N6 C42 C47 83.7(10)
C47 C42 C43 C44 -1.7(15)
N6 C42 C43 C44 177.1(9)
C42 C43 C44 C45 0.5(17)
C43 C44 C45 C46 0.4(19)
C44 C45 C46 C47 -0.1(19)
C45 C46 C47 C42 -1.2(18)
C43 C42 C47 C46 2.1(15)
N6 C42 C47 C46 -176.7(10)
C53 N8 C48 N7 -164.0(8)
Ru2 N8 C48 N7 14.9(10)
C53 N8 C48 C49 21.6(13)
Ru2 N8 C48 C49 -159.4(7)
C52 N7 C48 N8 -167.5(9)
Ru1 N7 C48 N8 15.0(11)
C52 N7 C48 C49 7.0(13)
Ru1 N7 C48 C49 -170.5(7)
N8 C48 C49 C50 168.5(10)
N7 C48 C49 C50 -5.6(16)
C48 C49 C50 C51 -0.3(17)
C49 C50 C51 C52 4.3(18)
C48 N7 C52 C51 -3.0(16)
Ru1 N7 C52 C51 174.7(10)
C50 C51 C52 N7 -2.8(19)
C48 N8 C53 C58 -114.5(10)
Ru2 N8 C53 C58 66.7(11)
C48 N8 C53 C54 65.4(11)
Ru2 N8 C53 C54 -113.3(9)
C58 C53 C54 C55 -1.1(16)
N8 C53 C54 C55 179.0(9)
C53 C54 C55 C56 1.3(18)
C54 C55 C56 C57 0(2)
C55 C56 C57 C58 -2(2)
C54 C53 C58 C57 -0.3(15)
N8 C53 C58 C57 179.6(9)
C56 C57 C58 C53 1.6(17)
